data_4081710
loop_
_publ_author_name
'Schwamm, Ryan J.'
'Coles, Martyn P.'

_publ_section_title
;
 Catalytic C--C Bond Formation Promoted by Organo- and Amidomagnesium(II)
 Compounds
;
_journal_issue 19
_journal_name_full Organometallics
_journal_page_first 5277
_journal_paper_doi 10.1021/om400909e
_journal_volume 32
_journal_year 2013
_chemical_compound_source 'synthesis as described'
_chemical_formula_moiety 'C38 H58 Br2 Mg2 N4 O2'
_chemical_formula_sum 'C38 H58 Br2 Mg2 N4 O2'
_chemical_formula_weight 811.32
_chemical_name_systematic
;
 ?
;
_space_group_IT_number 29
_symmetry_cell_setting orthorhombic
_symmetry_Int_Tables_number 29
_symmetry_space_group_name_Hall 'P 2c -2ac'
_symmetry_space_group_name_H-M 'P c a 21'
_atom_sites_solution_hydrogens geom
_atom_sites_solution_primary direct
_atom_sites_solution_secondary difmap
_audit_conform_dict_location ftp://ftp.iucr.org/pub/cif_core.dic
_audit_conform_dict_name cif_core.dic
_audit_conform_dict_version 2.3
_audit_creation_date 2013-03-04T10:32:36-00:00
_audit_creation_method 'WinGX routine CIF_UPDATE'
_cell_angle_alpha 90
_cell_angle_beta 90
_cell_angle_gamma 90
_cell_formula_units_Z 4
_cell_length_a 18.05830(13)
_cell_length_b 12.40280(8)
_cell_length_c 19.33740(13)
_cell_measurement_reflns_used 26885
_cell_measurement_temperature 120.0(1)
_cell_measurement_theta_max 73.7490
_cell_measurement_theta_min 3.3458
_cell_volume 4331.06(5)
_computing_cell_refinement
;
CrysAlisPro, Agilent Technologies,
Version 1.171.36.21 (release 14-08-2012 CrysAlis171 .NET)
(compiled Sep 14 2012,17:21:16)
;
_computing_data_collection
;
CrysAlisPro, Agilent Technologies,
Version 1.171.36.21 (release 14-08-2012 CrysAlis171 .NET)
(compiled Sep 14 2012,17:21:16)
;
_computing_data_reduction
;
CrysAlisPro, Agilent Technologies,
Version 1.171.36.21 (release 14-08-2012 CrysAlis171 .NET)
(compiled Sep 14 2012,17:21:16)
;
_computing_molecular_graphics
;
O. V. Dolomanov, L. J. Bourhis, R. J. Gildea, J. A. K. Howard and H. Puschmann,
OLEX2: a complete structure solution, refinement and analysis program.
J. Appl. Cryst. (2009). 42, 339-341.
;
_computing_publication_material
;
O. V. Dolomanov, L. J. Bourhis, R. J. Gildea, J. A. K. Howard and H. Puschmann,
OLEX2: a complete structure solution, refinement and analysis program.
J. Appl. Cryst. (2009). 42, 339-341.
;
_computing_structure_refinement
;
SHELXL, G.M. Sheldrick, Acta Cryst.
(2008). A64, 112-122
;
_computing_structure_solution
;
SHELXS, G.M. Sheldrick, Acta Cryst.
(2008). A64, 112-122
;
_diffrn_ambient_temperature 120.00(10)
_diffrn_detector_area_resol_mean 5.3250
_diffrn_measured_fraction_theta_full 0.9968
_diffrn_measured_fraction_theta_max 0.9677
_diffrn_measurement_details
;
;
_diffrn_measurement_device_type 'SuperNova, Dual, Cu at zero, Atlas'
_diffrn_measurement_method '\w scans'
_diffrn_orient_matrix_UB_11 0.0018555000
_diffrn_orient_matrix_UB_12 -0.0149293000
_diffrn_orient_matrix_UB_13 0.0790787000
_diffrn_orient_matrix_UB_21 -0.0853235000
_diffrn_orient_matrix_UB_22 -0.0029024000
_diffrn_orient_matrix_UB_23 0.0015140000
_diffrn_orient_matrix_UB_31 0.0017867000
_diffrn_orient_matrix_UB_32 -0.1231862000
_diffrn_orient_matrix_UB_33 -0.0096213000
_diffrn_radiation_monochromator mirror
_diffrn_radiation_source 'SuperNova (Cu) X-ray Source'
_diffrn_radiation_type 'Cu K\a'
_diffrn_radiation_wavelength 1.5418
_diffrn_reflns_av_R_equivalents 0.0500
_diffrn_reflns_av_sigmaI/netI 0.0306
_diffrn_reflns_limit_h_max 20
_diffrn_reflns_limit_h_min -22
_diffrn_reflns_limit_k_max 10
_diffrn_reflns_limit_k_min -15
_diffrn_reflns_limit_l_max 24
_diffrn_reflns_limit_l_min -24
_diffrn_reflns_number 30665
_diffrn_reflns_theta_full 66.9682
_diffrn_reflns_theta_max 73.7490
_diffrn_reflns_theta_min 3.3458
_exptl_absorpt_coefficient_mu 2.916
_exptl_absorpt_correction_T_max 1.00000
_exptl_absorpt_correction_T_min 0.70232
_exptl_absorpt_correction_type multi-scan
_exptl_absorpt_process_details
;
CrysAlisPro, Agilent Technologies,
Version 1.171.36.21 (release 14-08-2012 CrysAlis171 .NET)
(compiled Sep 14 2012,17:21:16)
Empirical absorption correction using spherical harmonics,
 implemented in SCALE3 ABSPACK scaling algorithm.
;
_exptl_crystal_colour yellow
_exptl_crystal_density_diffrn 1.244
_exptl_crystal_density_method 'not measured'
_exptl_crystal_F_000 1696
_exptl_crystal_size_max 0.65
_exptl_crystal_size_mid 0.57
_exptl_crystal_size_min 0.41
_refine_diff_density_max 0.523
_refine_diff_density_min -0.694
_refine_diff_density_rms 0.053
_refine_ls_abs_structure_details 'Flack H D (1983), Acta Cryst. A39, 876-881'
_refine_ls_abs_structure_Flack 0.00(7)
_refine_ls_extinction_method none
_refine_ls_goodness_of_fit_ref 1.058
_refine_ls_hydrogen_treatment constr
_refine_ls_matrix_type full
_refine_ls_number_parameters 434
_refine_ls_number_reflns 8510
_refine_ls_number_restraints 1
_refine_ls_restrained_S_all 1.058
_refine_ls_R_factor_all 0.0344
_refine_ls_R_factor_gt 0.0343
_refine_ls_shift/su_max 0.001
_refine_ls_shift/su_mean 0
_refine_ls_structure_factor_coef Fsqd
_refine_ls_weighting_details 'calc w=1/[\s^2^(Fo^2^)+(0.0654P)^2^+1.5490P] where P=(Fo^2^+2Fc^2^)/3'
_refine_ls_weighting_scheme calc
_refine_ls_wR_factor_gt 0.089
_refine_ls_wR_factor_ref 0.089
_reflns_number_gt 8482
_reflns_number_total 8510
_reflns_threshold_expression >2sigma(I)
_cod_data_source_file om400909e_si_002.cif
_cod_data_source_block Compound-[6]2
_cod_original_sg_symbol_H-M Pca21
_cod_database_code 4081710
_reflns_odcompleteness_completeness 99.68
_reflns_odcompleteness_theta 66.97
_reflns_odcompleteness_iscentric 1

loop_
_symmetry_equiv_pos_as_xyz
'x, y, z'
'-x, -y, z+1/2'
'x+1/2, -y, z'
'-x+1/2, y, z+1/2'

loop_
_atom_site_label
_atom_site_type_symbol
_atom_site_fract_x
_atom_site_fract_y
_atom_site_fract_z
_atom_site_U_iso_or_equiv
_atom_site_adp_type
_atom_site_occupancy
_atom_site_symmetry_multiplicity
_atom_site_calc_flag
_atom_site_refinement_flags
Br1 Br 0.891838(13) 0.80735(2) 0.761191(14) 0.02254(7) Uani 1 1 d .
Br2 Br 0.852392(14) 0.66933(2) 0.924799(15) 0.02200(7) Uani 1 1 d .
Mg1 Mg 0.79356(5) 0.83141(7) 0.86667(5) 0.01985(17) Uani 1 1 d .
Mg2 Mg 0.95199(5) 0.64683(7) 0.82041(4) 0.01901(16) Uani 1 1 d .
O1 O 1.03523(12) 0.70005(16) 0.88220(11) 0.0281(4) Uani 1 1 d .
O2 O 0.70980(11) 0.78308(19) 0.80438(12) 0.0341(5) Uani 1 1 d .
N1 N 0.72947(12) 0.90241(19) 0.94771(12) 0.0243(5) Uani 1 1 d .
N2 N 0.81396(13) 0.99221(18) 0.88533(12) 0.0234(4) Uani 1 1 d .
N3 N 1.01487(12) 0.57821(19) 0.73904(11) 0.0226(4) Uani 1 1 d .
N4 N 0.93971(12) 0.48202(18) 0.80779(12) 0.0231(5) Uani 1 1 d .
C1 C 0.76456(13) 0.9945(2) 0.93653(13) 0.0204(5) Uani 1 1 d .
C2 C 0.75168(15) 1.0914(2) 0.97698(14) 0.0239(5) Uani 1 1 d .
C3 C 0.74385(16) 1.1730(2) 1.00979(16) 0.0240(5) Uani 1 1 d .
C4 C 0.73435(13) 1.2715(2) 1.04809(13) 0.0204(5) Uani 1 1 d .
C5 C 0.77032(17) 1.3653(3) 1.02732(15) 0.0301(6) Uani 1 1 d .
H5 H 0.8018 1.364 0.988 0.036 Uiso 1 1 calc R
C6 C 0.7605(2) 1.4602(3) 1.06347(18) 0.0381(7) Uani 1 1 d .
H6 H 0.7851 1.524 1.0488 0.046 Uiso 1 1 calc R
C7 C 0.71503(18) 1.4627(3) 1.12099(18) 0.0371(7) Uani 1 1 d .
H7 H 0.7083 1.528 1.1458 0.045 Uiso 1 1 calc R
C8 C 0.67937(17) 1.3699(3) 1.14217(17) 0.0363(7) Uani 1 1 d .
H8 H 0.648 1.3717 1.1816 0.044 Uiso 1 1 calc R
C9 C 0.68884(15) 1.2743(3) 1.10652(14) 0.0280(6) Uani 1 1 d .
H9 H 0.6645 1.2106 1.1217 0.034 Uiso 1 1 calc R
C10 C 0.67814(16) 0.8893(3) 1.00542(16) 0.0324(6) Uani 1 1 d .
H10 H 0.6542 0.9606 1.0145 0.039 Uiso 1 1 calc R
C11 C 0.6186(2) 0.8107(3) 0.9845(2) 0.0489(10) Uani 1 1 d .
H11A H 0.5938 0.8369 0.9426 0.073 Uiso 1 1 calc R
H11B H 0.5823 0.8041 1.0219 0.073 Uiso 1 1 calc R
H11C H 0.6408 0.7401 0.9753 0.073 Uiso 1 1 calc R
C12 C 0.7180(3) 0.8553(6) 1.0699(2) 0.0755(17) Uani 1 1 d .
H12A H 0.7555 0.9095 1.0817 0.113 Uiso 1 1 calc R
H12B H 0.7422 0.7856 1.0621 0.113 Uiso 1 1 calc R
H12C H 0.6825 0.8487 1.108 0.113 Uiso 1 1 calc R
C13 C 0.85075(14) 1.0895(2) 0.85988(15) 0.0231(5) Uani 1 1 d .
H13 H 0.8389 1.1507 0.8917 0.028 Uiso 1 1 calc R
C14 C 0.82231(15) 1.1171(2) 0.78760(15) 0.0255(5) Uani 1 1 d .
H14A H 0.7686 1.1281 0.7893 0.038 Uiso 1 1 calc R
H14B H 0.8337 1.0577 0.7559 0.038 Uiso 1 1 calc R
H14C H 0.8464 1.1831 0.7712 0.038 Uiso 1 1 calc R
C15 C 0.93448(15) 1.0721(2) 0.85940(16) 0.0285(6) Uani 1 1 d .
H15A H 0.9513 1.0545 0.9062 0.043 Uiso 1 1 calc R
H15B H 0.9591 1.138 0.8436 0.043 Uiso 1 1 calc R
H15C H 0.9467 1.0126 0.8281 0.043 Uiso 1 1 calc R
C16 C 0.98552(13) 0.4823(2) 0.75327(14) 0.0211(5) Uani 1 1 d .
C17 C 1.00090(14) 0.3858(2) 0.71329(14) 0.0230(5) Uani 1 1 d .
C18 C 1.00989(15) 0.3047(2) 0.67989(14) 0.0237(5) Uani 1 1 d .
C19 C 1.01985(14) 0.2069(2) 0.64156(14) 0.0217(5) Uani 1 1 d .
C20 C 0.98333(16) 0.1126(3) 0.66239(15) 0.0299(6) Uani 1 1 d .
H20 H 0.9513 0.1143 0.7014 0.036 Uiso 1 1 calc R
C21 C 0.99352(18) 0.0171(3) 0.62665(17) 0.0341(7) Uani 1 1 d .
H21 H 0.9682 -0.0463 0.6408 0.041 Uiso 1 1 calc R
C22 C 1.04075(17) 0.0141(2) 0.57005(16) 0.0327(6) Uani 1 1 d .
H22 H 1.0484 -0.0517 0.5458 0.039 Uiso 1 1 calc R
C23 C 1.07663(17) 0.1066(3) 0.54901(15) 0.0298(6) Uani 1 1 d .
H23 H 1.1089 0.104 0.5103 0.036 Uiso 1 1 calc R
C24 C 1.06620(16) 0.2039(2) 0.58384(14) 0.0249(5) Uani 1 1 d .
H24 H 1.0904 0.2675 0.5684 0.03 Uiso 1 1 calc R
C25 C 1.05926(17) 0.5965(3) 0.67716(15) 0.0316(6) Uani 1 1 d .
H25 H 1.0891 0.5304 0.6671 0.038 Uiso 1 1 calc R
C26 C 1.1113(2) 0.6898(3) 0.6917(2) 0.0461(10) Uani 1 1 d .
H26A H 1.1425 0.6722 0.7316 0.069 Uiso 1 1 calc R
H26B H 1.0823 0.7547 0.7018 0.069 Uiso 1 1 calc R
H26C H 1.1426 0.7027 0.6512 0.069 Uiso 1 1 calc R
C27 C 1.0092(2) 0.6203(4) 0.61575(19) 0.0549(10) Uani 1 1 d .
H27A H 0.9765 0.5586 0.6075 0.082 Uiso 1 1 calc R
H27B H 1.0396 0.6333 0.5746 0.082 Uiso 1 1 calc R
H27C H 0.9793 0.6845 0.6256 0.082 Uiso 1 1 calc R
C28 C 0.90779(15) 0.3833(2) 0.83559(14) 0.0218(5) Uani 1 1 d .
H28 H 0.9207 0.3219 0.8043 0.026 Uiso 1 1 calc R
C29 C 0.94039(15) 0.3618(2) 0.90746(15) 0.0269(6) Uani 1 1 d .
H29A H 0.9944 0.3557 0.904 0.04 Uiso 1 1 calc R
H29B H 0.92 0.2944 0.9258 0.04 Uiso 1 1 calc R
H29C H 0.9277 0.4214 0.9385 0.04 Uiso 1 1 calc R
C30 C 0.82357(15) 0.3939(2) 0.83915(15) 0.0259(5) Uani 1 1 d .
H30A H 0.804 0.4076 0.7927 0.039 Uiso 1 1 calc R
H30B H 0.8104 0.4539 0.8698 0.039 Uiso 1 1 calc R
H30C H 0.8023 0.3269 0.8572 0.039 Uiso 1 1 calc R
C31 C 1.0915(2) 0.6253(3) 0.9038(2) 0.0500(10) Uani 1 1 d .
H31A H 1.14 0.6624 0.9052 0.06 Uiso 1 1 calc R
H31B H 1.095 0.5656 0.8699 0.06 Uiso 1 1 calc R
C32 C 1.0737(3) 0.5798(4) 0.9748(3) 0.0735(17) Uani 1 1 d .
H32A H 1.1125 0.529 0.9886 0.11 Uiso 1 1 calc R
H32B H 1.0259 0.5423 0.9732 0.11 Uiso 1 1 calc R
H32C H 1.0711 0.6388 1.0085 0.11 Uiso 1 1 calc R
C33 C 1.04220(18) 0.8063(2) 0.91115(17) 0.0331(7) Uani 1 1 d .
H33A H 1.0627 0.801 0.9585 0.04 Uiso 1 1 calc R
H33B H 0.9926 0.84 0.9143 0.04 Uiso 1 1 calc R
C34 C 1.0918(2) 0.8762(3) 0.8679(2) 0.0452(8) Uani 1 1 d .
H34A H 1.0955 0.9478 0.889 0.068 Uiso 1 1 calc R
H34B H 1.0711 0.8827 0.8213 0.068 Uiso 1 1 calc R
H34C H 1.1411 0.8436 0.8653 0.068 Uiso 1 1 calc R
C35 C 0.70765(19) 0.6836(3) 0.7660(3) 0.0510(10) Uani 1 1 d .
H35A H 0.7588 0.6598 0.7556 0.061 Uiso 1 1 calc R
H35B H 0.6815 0.6952 0.7216 0.061 Uiso 1 1 calc R
C36 C 0.6689(2) 0.5987(3) 0.8065(3) 0.0579(11) Uani 1 1 d .
H36A H 0.6673 0.5318 0.7795 0.087 Uiso 1 1 calc R
H36B H 0.6183 0.6223 0.8167 0.087 Uiso 1 1 calc R
H36C H 0.6956 0.586 0.8498 0.087 Uiso 1 1 calc R
C37 C 0.64960(19) 0.8559(4) 0.7905(2) 0.0453(9) Uani 1 1 d .
H37A H 0.6407 0.9014 0.8318 0.054 Uiso 1 1 calc R
H37B H 0.604 0.8138 0.7815 0.054 Uiso 1 1 calc R
C38 C 0.6655(3) 0.9263(4) 0.7300(2) 0.0578(11) Uani 1 1 d .
H38A H 0.6236 0.9749 0.7222 0.087 Uiso 1 1 calc R
H38B H 0.6733 0.8815 0.6889 0.087 Uiso 1 1 calc R
H38C H 0.7102 0.9688 0.7391 0.087 Uiso 1 1 calc R

loop_
_atom_site_aniso_label
_atom_site_aniso_U_11
_atom_site_aniso_U_22
_atom_site_aniso_U_33
_atom_site_aniso_U_23
_atom_site_aniso_U_13
_atom_site_aniso_U_12
Br1 0.02585(12) 0.02387(12) 0.01789(13) 0.00329(10) 0.00409(10) 0.00359(9)
Br2 0.02903(13) 0.02047(12) 0.01648(12) 0.00056(9) 0.00390(10) -0.00101(9)
Mg1 0.0208(4) 0.0191(4) 0.0196(4) -0.0030(3) 0.0010(3) -0.0021(3)
Mg2 0.0201(4) 0.0199(4) 0.0170(4) 0.0002(3) 0.0004(3) -0.0006(3)
O1 0.0272(10) 0.0308(11) 0.0262(10) -0.0035(8) -0.0080(8) -0.0020(8)
O2 0.0248(10) 0.0402(12) 0.0375(12) -0.0191(10) -0.0052(8) 0.0024(9)
N1 0.0247(10) 0.0273(11) 0.0209(11) -0.0024(9) 0.0073(8) -0.0034(9)
N2 0.0275(11) 0.0184(10) 0.0242(11) -0.0008(8) 0.0060(9) -0.0039(9)
N3 0.0226(10) 0.0278(11) 0.0176(10) 0.0006(8) 0.0051(8) 0.0021(9)
N4 0.0272(11) 0.0216(11) 0.0206(11) -0.0009(8) 0.0074(9) -0.0005(8)
C1 0.0197(11) 0.0245(11) 0.0169(13) -0.0053(10) -0.0006(9) 0.0005(9)
C2 0.0225(11) 0.0254(13) 0.0238(13) -0.0040(11) 0.0005(10) 0.0006(10)
C3 0.0201(12) 0.0311(14) 0.0209(13) -0.0043(11) -0.0002(10) 0.0006(11)
C4 0.0184(11) 0.0269(12) 0.0159(11) -0.0051(10) -0.0010(9) 0.0011(9)
C5 0.0369(16) 0.0339(15) 0.0197(13) -0.0017(11) 0.0088(11) -0.0044(12)
C6 0.0503(19) 0.0295(15) 0.0345(17) -0.0020(13) -0.0032(14) -0.0068(13)
C7 0.0379(16) 0.0377(16) 0.0358(17) -0.0198(14) -0.0083(13) 0.0081(13)
C8 0.0259(14) 0.058(2) 0.0248(14) -0.0196(14) 0.0033(11) 0.0026(13)
C9 0.0216(12) 0.0397(16) 0.0226(13) -0.0055(12) 0.0035(10) -0.0053(11)
C10 0.0287(14) 0.0419(17) 0.0266(15) -0.0036(12) 0.0115(12) -0.0062(12)
C11 0.0401(19) 0.061(2) 0.045(2) 0.0033(17) 0.0123(17) -0.0198(16)
C12 0.046(2) 0.155(5) 0.026(2) 0.027(3) 0.0046(17) -0.010(3)
C13 0.0284(13) 0.0163(12) 0.0245(13) -0.0036(10) 0.0041(10) -0.0034(9)
C14 0.0233(12) 0.0246(13) 0.0285(13) 0.0006(10) 0.0003(10) -0.0019(10)
C15 0.0268(13) 0.0265(13) 0.0323(14) 0.0018(11) -0.0011(11) -0.0052(10)
C16 0.0171(10) 0.0269(12) 0.0192(13) -0.0009(10) 0.0010(9) 0.0041(9)
C17 0.0188(11) 0.0314(14) 0.0188(12) -0.0011(10) 0.0001(9) 0.0046(9)
C18 0.0201(12) 0.0335(14) 0.0175(13) 0.0012(11) 0.0001(10) 0.0048(10)
C19 0.0178(11) 0.0301(13) 0.0172(12) -0.0029(10) -0.0013(9) 0.0058(10)
C20 0.0269(13) 0.0394(16) 0.0234(13) -0.0022(11) 0.0076(11) -0.0011(12)
C21 0.0368(15) 0.0314(16) 0.0340(16) 0.0002(12) 0.0047(12) -0.0054(12)
C22 0.0397(15) 0.0312(15) 0.0272(14) -0.0064(12) -0.0010(12) 0.0052(12)
C23 0.0356(15) 0.0359(15) 0.0179(12) -0.0032(11) 0.0069(11) 0.0100(12)
C24 0.0287(13) 0.0291(14) 0.0168(12) 0.0028(10) 0.0028(10) 0.0050(10)
C25 0.0307(14) 0.0378(16) 0.0263(15) 0.0033(12) 0.0137(12) 0.0049(12)
C26 0.042(2) 0.045(2) 0.051(2) 0.0028(16) 0.0249(16) -0.0073(14)
C27 0.063(2) 0.082(3) 0.0194(15) 0.0121(17) 0.0085(16) 0.011(2)
C28 0.0259(12) 0.0180(12) 0.0216(13) -0.0023(10) 0.0042(10) -0.0001(9)
C29 0.0268(13) 0.0264(13) 0.0276(15) 0.0045(10) -0.0029(10) -0.0035(10)
C30 0.0264(13) 0.0268(13) 0.0246(13) -0.0058(10) 0.0008(10) -0.0012(10)
C31 0.048(2) 0.048(2) 0.054(2) 0.0003(17) -0.0276(18) 0.0080(17)
C32 0.086(3) 0.059(3) 0.075(3) 0.034(2) -0.055(3) -0.036(2)
C33 0.0339(15) 0.0350(16) 0.0305(16) -0.0068(12) -0.0028(12) -0.0104(11)
C34 0.0425(18) 0.047(2) 0.047(2) 0.0071(17) -0.0077(15) -0.0178(15)
C35 0.0322(16) 0.056(2) 0.065(3) -0.036(2) 0.0045(19) -0.0099(14)
C36 0.0365(19) 0.051(2) 0.086(3) -0.013(2) -0.022(2) -0.0016(16)
C37 0.0304(17) 0.066(2) 0.0392(19) -0.0108(18) -0.0075(13) 0.0118(15)
C38 0.060(2) 0.061(3) 0.052(2) -0.004(2) -0.020(2) -0.019(2)

loop_
_atom_type_symbol
_atom_type_description
_atom_type_scat_dispersion_real
_atom_type_scat_dispersion_imag
_atom_type_scat_source
C C 0.0181 0.0091 'International Tables Vol C Tables 4.2.6.8 and 6.1.1.4'
H H 0 0 'International Tables Vol C Tables 4.2.6.8 and 6.1.1.4'
N N 0.0311 0.018 'International Tables Vol C Tables 4.2.6.8 and 6.1.1.4'
O O 0.0492 0.0322 'International Tables Vol C Tables 4.2.6.8 and 6.1.1.4'
Mg Mg 0.1719 0.1771 'International Tables Vol C Tables 4.2.6.8 and 6.1.1.4'
Br Br -0.6763 1.2805 'International Tables Vol C Tables 4.2.6.8 and 6.1.1.4'

loop_
_geom_angle_atom_site_label_1
_geom_angle_atom_site_label_2
_geom_angle_atom_site_label_3
_geom_angle
Mg2 Br1 Mg1 91.55(3)
Mg1 Br2 Mg2 91.69(3)
O2 Mg1 N2 121.64(10)
O2 Mg1 N1 98.84(9)
N2 Mg1 N1 64.51(9)
O2 Mg1 C1 113.99(9)
N2 Mg1 C1 32.38(9)
N1 Mg1 C1 32.14(9)
O2 Mg1 Br2 110.00(8)
N2 Mg1 Br2 127.94(8)
N1 Mg1 Br2 103.20(8)
C1 Mg1 Br2 119.47(7)
O2 Mg1 Br1 90.50(7)
N2 Mg1 Br1 96.94(7)
N1 Mg1 Br1 161.45(7)
C1 Mg1 Br1 129.32(7)
Br2 Mg1 Br1 88.40(3)
O1 Mg2 N4 118.01(10)
O1 Mg2 N3 99.84(9)
N4 Mg2 N3 64.74(9)
O1 Mg2 C16 113.12(9)
N4 Mg2 C16 32.51(8)
N3 Mg2 C16 32.26(9)
O1 Mg2 Br1 109.09(7)
N4 Mg2 Br1 132.43(8)
N3 Mg2 Br1 102.08(7)
C16 Mg2 Br1 120.69(7)
O1 Mg2 Br2 91.11(7)
N4 Mg2 Br2 96.78(7)
N3 Mg2 Br2 161.33(7)
C16 Mg2 Br2 129.16(7)
Br1 Mg2 Br2 88.36(3)
C31 O1 C33 114.6(2)
C31 O1 Mg2 119.0(2)
C33 O1 Mg2 126.30(19)
C37 O2 C35 114.9(3)
C37 O2 Mg1 119.3(2)
C35 O2 Mg1 125.5(2)
C1 N1 C10 121.7(2)
C1 N1 Mg1 88.65(15)
C10 N1 Mg1 149.1(2)
C1 N2 C13 122.4(2)
C1 N2 Mg1 91.77(16)
C13 N2 Mg1 145.18(18)
C16 N3 C25 121.9(2)
C16 N3 Mg2 89.54(16)
C25 N3 Mg2 147.3(2)
C16 N4 C28 122.5(2)
C16 N4 Mg2 91.35(16)
C28 N4 Mg2 145.99(17)
N1 C1 N2 115.0(2)
N1 C1 C2 123.3(2)
N2 C1 C2 121.6(2)
N1 C1 Mg1 59.21(14)
N2 C1 Mg1 55.85(13)
C2 C1 Mg1 176.99(19)
C3 C2 C1 177.4(3)
C2 C3 C4 179.1(3)
C5 C4 C9 119.2(3)
C5 C4 C3 120.4(2)
C9 C4 C3 120.5(3)
C6 C5 C4 120.5(3)
C6 C5 H5 119.8
C4 C5 H5 119.8
C5 C6 C7 120.1(3)
C5 C6 H6 119.9
C7 C6 H6 119.9
C8 C7 C6 119.8(3)
C8 C7 H7 120.1
C6 C7 H7 120.1
C7 C8 C9 120.6(3)
C7 C8 H8 119.7
C9 C8 H8 119.7
C8 C9 C4 119.8(3)
C8 C9 H9 120.1
C4 C9 H9 120.1
N1 C10 C12 111.2(3)
N1 C10 C11 108.7(3)
C12 C10 C11 112.6(4)
N1 C10 H10 108.1
C12 C10 H10 108.1
C11 C10 H10 108.1
C10 C11 H11A 109.5
C10 C11 H11B 109.5
H11A C11 H11B 109.5
C10 C11 H11C 109.5
H11A C11 H11C 109.5
H11B C11 H11C 109.5
C10 C12 H12A 109.5
C10 C12 H12B 109.5
H12A C12 H12B 109.5
C10 C12 H12C 109.5
H12A C12 H12C 109.5
H12B C12 H12C 109.5
N2 C13 C15 109.6(2)
N2 C13 C14 109.9(2)
C15 C13 C14 111.0(2)
N2 C13 H13 108.8
C15 C13 H13 108.8
C14 C13 H13 108.8
C13 C14 H14A 109.5
C13 C14 H14B 109.5
H14A C14 H14B 109.5
C13 C14 H14C 109.5
H14A C14 H14C 109.5
H14B C14 H14C 109.5
C13 C15 H15A 109.5
C13 C15 H15B 109.5
H15A C15 H15B 109.5
C13 C15 H15C 109.5
H15A C15 H15C 109.5
H15B C15 H15C 109.5
N3 C16 N4 114.3(2)
N3 C16 C17 123.4(2)
N4 C16 C17 122.3(2)
N3 C16 Mg2 58.20(13)
N4 C16 Mg2 56.14(13)
C17 C16 Mg2 176.95(18)
C18 C17 C16 176.7(3)
C17 C18 C19 178.6(3)
C24 C19 C20 119.3(3)
C24 C19 C18 120.8(3)
C20 C19 C18 119.9(2)
C21 C20 C19 120.5(3)
C21 C20 H20 119.7
C19 C20 H20 119.7
C20 C21 C22 119.9(3)
C20 C21 H21 120
C22 C21 H21 120
C23 C22 C21 119.9(3)
C23 C22 H22 120
C21 C22 H22 120
C22 C23 C24 120.9(3)
C22 C23 H23 119.5
C24 C23 H23 119.5
C23 C24 C19 119.4(3)
C23 C24 H24 120.3
C19 C24 H24 120.3
N3 C25 C26 107.9(3)
N3 C25 C27 110.1(3)
C26 C25 C27 111.4(3)
N3 C25 H25 109.1
C26 C25 H25 109.1
C27 C25 H25 109.1
C25 C26 H26A 109.5
C25 C26 H26B 109.5
H26A C26 H26B 109.5
C25 C26 H26C 109.5
H26A C26 H26C 109.5
H26B C26 H26C 109.5
C25 C27 H27A 109.5
C25 C27 H27B 109.5
H27A C27 H27B 109.5
C25 C27 H27C 109.5
H27A C27 H27C 109.5
H27B C27 H27C 109.5
N4 C28 C30 109.8(2)
N4 C28 C29 109.2(2)
C30 C28 C29 110.9(2)
N4 C28 H28 109
C30 C28 H28 109
C29 C28 H28 109
C28 C29 H29A 109.5
C28 C29 H29B 109.5
H29A C29 H29B 109.5
C28 C29 H29C 109.5
H29A C29 H29C 109.5
H29B C29 H29C 109.5
C28 C30 H30A 109.5
C28 C30 H30B 109.5
H30A C30 H30B 109.5
C28 C30 H30C 109.5
H30A C30 H30C 109.5
H30B C30 H30C 109.5
O1 C31 C32 110.6(4)
O1 C31 H31A 109.5
C32 C31 H31A 109.5
O1 C31 H31B 109.5
C32 C31 H31B 109.5
H31A C31 H31B 108.1
C31 C32 H32A 109.5
C31 C32 H32B 109.5
H32A C32 H32B 109.5
C31 C32 H32C 109.5
H32A C32 H32C 109.5
H32B C32 H32C 109.5
O1 C33 C34 111.4(3)
O1 C33 H33A 109.4
C34 C33 H33A 109.4
O1 C33 H33B 109.4
C34 C33 H33B 109.4
H33A C33 H33B 108
C33 C34 H34A 109.5
C33 C34 H34B 109.5
H34A C34 H34B 109.5
C33 C34 H34C 109.5
H34A C34 H34C 109.5
H34B C34 H34C 109.5
O2 C35 C36 110.4(4)
O2 C35 H35A 109.6
C36 C35 H35A 109.6
O2 C35 H35B 109.6
C36 C35 H35B 109.6
H35A C35 H35B 108.1
C35 C36 H36A 109.5
C35 C36 H36B 109.5
H36A C36 H36B 109.5
C35 C36 H36C 109.5
H36A C36 H36C 109.5
H36B C36 H36C 109.5
O2 C37 C38 111.6(3)
O2 C37 H37A 109.3
C38 C37 H37A 109.3
O2 C37 H37B 109.3
C38 C37 H37B 109.3
H37A C37 H37B 108
C37 C38 H38A 109.5
C37 C38 H38B 109.5
H38A C38 H38B 109.5
C37 C38 H38C 109.5
H38A C38 H38C 109.5
H38B C38 H38C 109.5

loop_
_geom_bond_atom_site_label_1
_geom_bond_atom_site_label_2
_geom_bond_distance
Br1 Mg2 2.5406(9)
Br1 Mg1 2.7202(9)
Br2 Mg1 2.5364(9)
Br2 Mg2 2.7181(9)
Mg1 O2 2.024(2)
Mg1 N2 2.060(2)
Mg1 N1 2.138(2)
Mg1 C1 2.488(3)
Mg2 O1 2.030(2)
Mg2 N4 2.071(2)
Mg2 N3 2.119(2)
Mg2 C16 2.493(3)
O1 C31 1.438(4)
O1 C33 1.438(3)
O2 C37 1.438(4)
O2 C35 1.440(4)
N1 C1 1.324(4)
N1 C10 1.460(3)
N2 C1 1.333(3)
N2 C13 1.463(3)
N3 C16 1.331(3)
N3 C25 1.458(3)
N4 C16 1.340(3)
N4 C28 1.456(3)
C1 C2 1.453(4)
C2 C3 1.203(4)
C3 C4 1.439(4)
C4 C5 1.391(4)
C4 C9 1.397(4)
C5 C6 1.381(4)
C5 H5 0.95
C6 C7 1.383(5)
C6 H6 0.95
C7 C8 1.381(5)
C7 H7 0.95
C8 C9 1.382(4)
C8 H8 0.95
C9 H9 0.95
C10 C12 1.500(5)
C10 C11 1.507(5)
C10 H10 1
C11 H11A 0.98
C11 H11B 0.98
C11 H11C 0.98
C12 H12A 0.98
C12 H12B 0.98
C12 H12C 0.98
C13 C15 1.527(4)
C13 C14 1.528(4)
C13 H13 1
C14 H14A 0.98
C14 H14B 0.98
C14 H14C 0.98
C15 H15A 0.98
C15 H15B 0.98
C15 H15C 0.98
C16 C17 1.452(4)
C17 C18 1.206(4)
C18 C19 1.433(4)
C19 C24 1.396(4)
C19 C20 1.402(4)
C20 C21 1.384(4)
C20 H20 0.95
C21 C22 1.388(4)
C21 H21 0.95
C22 C23 1.379(5)
C22 H22 0.95
C23 C24 1.394(4)
C23 H23 0.95
C24 H24 0.95
C25 C26 1.516(5)
C25 C27 1.521(5)
C25 H25 1
C26 H26A 0.98
C26 H26B 0.98
C26 H26C 0.98
C27 H27A 0.98
C27 H27B 0.98
C27 H27C 0.98
C28 C30 1.528(4)
C28 C29 1.533(4)
C28 H28 1
C29 H29A 0.98
C29 H29B 0.98
C29 H29C 0.98
C30 H30A 0.98
C30 H30B 0.98
C30 H30C 0.98
C31 C32 1.520(6)
C31 H31A 0.99
C31 H31B 0.99
C32 H32A 0.98
C32 H32B 0.98
C32 H32C 0.98
C33 C34 1.500(5)
C33 H33A 0.99
C33 H33B 0.99
C34 H34A 0.98
C34 H34B 0.98
C34 H34C 0.98
C35 C36 1.486(7)
C35 H35A 0.99
C35 H35B 0.99
C36 H36A 0.98
C36 H36B 0.98
C36 H36C 0.98
C37 C38 1.488(6)
C37 H37A 0.99
C37 H37B 0.99
C38 H38A 0.98
C38 H38B 0.98
C38 H38C 0.98
